data_7224671
loop_
_publ_author_name
'Yang, Jindou'
'Wang, Xian'
'Zhang, Wei-Qiang'
'Zhang, Guofang'
'Gao, Ziwei'

_publ_section_title
;
 Formation of A Robust Ru4O4 Skeleton with Two Ru2(CO)4 Units in
 Criss-Cross Configuration
;
_journal_name_full 'RSC Adv.'
_journal_paper_doi 10.1039/C6RA02558G
_journal_year 2016
_chemical_formula_sum 'C32 H16 N4 O16 Ru4'
_chemical_formula_weight 1116.77
_chemical_name_systematic
; 
 ? 
;
_space_group_IT_number 86
_symmetry_cell_setting tetragonal
_symmetry_space_group_name_Hall '-P 4bc'
_symmetry_space_group_name_H-M 'P 42/n :2'
_atom_sites_solution_hydrogens geom
_atom_sites_solution_primary direct
_atom_sites_solution_secondary difmap
_audit_creation_method SHELXL-97
_audit_update_record
;
2016-01-25 deposited with the CCDC.
2016-03-21 downloaded from the CCDC.
;
_cell_angle_alpha 90.00
_cell_angle_beta 90.00
_cell_angle_gamma 90.00
_cell_formula_units_Z 2
_cell_length_a 15.1030(3)
_cell_length_b 15.1030(3)
_cell_length_c 10.0955(4)
_cell_measurement_temperature 296(2)
_cell_volume 2302.79(11)
_computing_structure_refinement 'SHELXL-97 (Sheldrick, 1997)'
_computing_structure_solution 'SHELXS-97 (Sheldrick, 1990)'
_diffrn_ambient_temperature 296(2)
_diffrn_measured_fraction_theta_full 0.998
_diffrn_measured_fraction_theta_max 0.998
_diffrn_radiation_monochromator graphite
_diffrn_radiation_source 'fine-focus sealed tube'
_diffrn_radiation_type MoK\a
_diffrn_radiation_wavelength 0.71073
_diffrn_reflns_av_R_equivalents 0.0296
_diffrn_reflns_av_sigmaI/netI 0.0229
_diffrn_reflns_limit_h_max 18
_diffrn_reflns_limit_h_min -18
_diffrn_reflns_limit_k_max 18
_diffrn_reflns_limit_k_min -18
_diffrn_reflns_limit_l_max 12
_diffrn_reflns_limit_l_min -12
_diffrn_reflns_number 11958
_diffrn_reflns_theta_full 25.99
_diffrn_reflns_theta_max 25.99
_diffrn_reflns_theta_min 3.37
_exptl_absorpt_coefficient_mu 1.349
_exptl_absorpt_correction_T_max 0.8769
_exptl_absorpt_correction_T_min 0.8232
_exptl_absorpt_correction_type multi-scan
_exptl_absorpt_process_details sadabs
_exptl_crystal_colour colorless
_exptl_crystal_density_diffrn 1.611
_exptl_crystal_density_method 'not measured'
_exptl_crystal_description block
_exptl_crystal_F_000 1080
_exptl_crystal_size_max 0.15
_exptl_crystal_size_mid 0.13
_exptl_crystal_size_min 0.10
_refine_diff_density_max 0.995
_refine_diff_density_min -0.433
_refine_diff_density_rms 0.128
_refine_ls_extinction_method none
_refine_ls_goodness_of_fit_ref 1.148
_refine_ls_hydrogen_treatment constr
_refine_ls_matrix_type full
_refine_ls_number_parameters 127
_refine_ls_number_reflns 2267
_refine_ls_number_restraints 0
_refine_ls_restrained_S_all 1.148
_refine_ls_R_factor_all 0.0501
_refine_ls_R_factor_gt 0.0359
_refine_ls_shift/su_max 0.001
_refine_ls_shift/su_mean 0.000
_refine_ls_structure_factor_coef Fsqd
_refine_ls_weighting_details 'calc w=1/[\s^2^(Fo^2^)+(0.0676P)^2^+3.9597P] where P=(Fo^2^+2Fc^2^)/3'
_refine_ls_weighting_scheme calc
_refine_ls_wR_factor_gt 0.1143
_refine_ls_wR_factor_ref 0.1284
_reflns_number_gt 1791
_reflns_number_total 2267
_reflns_threshold_expression >2sigma(I)
_cod_data_source_file c6ra02558g2.cif
_cod_data_source_block 1
_cod_original_sg_symbol_H-M P4(2)/n
_cod_database_code 7224671

loop_
_symmetry_equiv_pos_as_xyz
'x, y, z'
'-x+1/2, -y+1/2, z'
'-y, x+1/2, z+1/2'
'y+1/2, -x, z+1/2'
'-x, -y, -z'
'x-1/2, y-1/2, -z'
'y, -x-1/2, -z-1/2'
'-y-1/2, x, -z-1/2'

loop_
_atom_site_label
_atom_site_type_symbol
_atom_site_fract_x
_atom_site_fract_y
_atom_site_fract_z
_atom_site_U_iso_or_equiv
_atom_site_adp_type
_atom_site_occupancy
_atom_site_symmetry_multiplicity
_atom_site_calc_flag
_atom_site_refinement_flags
N1 N 0.8867(3) 0.5613(3) 0.1385(5) 0.0419(10) Uani 1 1 d .
Ru1 Ru 0.80789(2) 0.67940(2) 0.09308(4) 0.02920(18) Uani 1 1 d .
C1 C 0.9376(4) 0.5669(4) 0.2451(6) 0.0489(14) Uani 1 1 d .
C2 C 0.9911(5) 0.4971(6) 0.2854(7) 0.078(2) Uani 1 1 d .
H2 H 1.0270 0.5021 0.3598 0.094 Uiso 1 1 calc R
C3 C 0.9895(6) 0.4199(5) 0.2120(9) 0.094(3) Uani 1 1 d .
H3 H 1.0245 0.3719 0.2364 0.113 Uiso 1 1 calc R
C4 C 0.9364(6) 0.4149(5) 0.1041(8) 0.079(2) Uani 1 1 d .
H4 H 0.9342 0.3630 0.0546 0.095 Uiso 1 1 calc R
C5 C 0.8865(5) 0.4854(4) 0.0687(7) 0.0594(16) Uani 1 1 d .
H5 H 0.8509 0.4813 -0.0063 0.071 Uiso 1 1 calc R
C6 C 0.9305(4) 0.6499(4) 0.3256(5) 0.0471(13) Uani 1 1 d .
C7 C 0.8924(3) 0.7438(3) 0.0053(5) 0.0369(11) Uani 1 1 d .
C8 C 0.7620(3) 0.6467(3) -0.0672(5) 0.0385(11) Uani 1 1 d .
O1 O 0.8731(2) 0.7075(2) 0.2810(3) 0.0339(7) Uani 1 1 d .
O2 O 0.9725(3) 0.6593(4) 0.4263(4) 0.0735(14) Uani 1 1 d .
O3 O 0.9459(3) 0.7852(3) -0.0459(5) 0.0617(11) Uani 1 1 d .
O4 O 0.7393(3) 0.6256(3) -0.1698(4) 0.0596(11) Uani 1 1 d .

loop_
_atom_site_aniso_label
_atom_site_aniso_U_11
_atom_site_aniso_U_22
_atom_site_aniso_U_33
_atom_site_aniso_U_23
_atom_site_aniso_U_13
_atom_site_aniso_U_12
N1 0.043(2) 0.037(2) 0.045(2) 0.002(2) 0.004(2) 0.0117(18)
Ru1 0.0317(2) 0.0290(2) 0.0269(3) -0.00168(14) 0.00134(14) 0.00164(14)
C1 0.047(3) 0.051(3) 0.048(3) 0.002(3) 0.002(3) 0.022(3)
C2 0.082(5) 0.090(5) 0.063(4) 0.004(4) -0.004(4) 0.047(4)
C3 0.126(7) 0.065(5) 0.091(6) -0.002(4) 0.001(5) 0.061(5)
C4 0.102(6) 0.043(4) 0.092(6) -0.012(3) 0.005(5) 0.023(4)
C5 0.067(4) 0.043(3) 0.068(4) -0.014(3) 0.001(3) 0.014(3)
C6 0.041(3) 0.061(4) 0.040(3) -0.003(2) -0.005(2) 0.016(3)
C7 0.039(3) 0.039(3) 0.033(2) -0.003(2) 0.001(2) 0.005(2)
C8 0.042(3) 0.038(3) 0.036(3) 0.000(2) 0.003(2) -0.002(2)
O1 0.0312(16) 0.0378(17) 0.0325(16) -0.0025(14) -0.0001(14) 0.0045(14)
O2 0.069(3) 0.094(4) 0.058(3) -0.020(2) -0.025(2) 0.036(3)
O3 0.055(2) 0.066(3) 0.064(3) 0.004(2) 0.015(2) -0.015(2)
O4 0.074(3) 0.070(3) 0.034(2) -0.0108(19) -0.0037(19) -0.017(2)

loop_
_atom_type_symbol
_atom_type_description
_atom_type_scat_dispersion_real
_atom_type_scat_dispersion_imag
_atom_type_scat_source
C C 0.0033 0.0016 'International Tables Vol C Tables 4.2.6.8 and 6.1.1.4'
H H 0.0000 0.0000 'International Tables Vol C Tables 4.2.6.8 and 6.1.1.4'
N N 0.0061 0.0033 'International Tables Vol C Tables 4.2.6.8 and 6.1.1.4'
O O 0.0106 0.0060 'International Tables Vol C Tables 4.2.6.8 and 6.1.1.4'
Ru Ru -1.2594 0.8363 'International Tables Vol C Tables 4.2.6.8 and 6.1.1.4'

loop_
_geom_angle_atom_site_label_1
_geom_angle_atom_site_label_2
_geom_angle_atom_site_label_3
_geom_angle
_geom_angle_site_symmetry_1
_geom_angle_site_symmetry_3
C1 N1 C5 118.7(5) . .
C1 N1 Ru1 115.7(3) . .
C5 N1 Ru1 125.6(4) . .
C8 Ru1 C7 88.8(2) . .
C8 Ru1 O1 99.04(18) . 7_576
C7 Ru1 O1 168.78(17) . 7_576
C8 Ru1 O1 173.95(18) . .
C7 Ru1 O1 90.20(17) . .
O1 Ru1 O1 82.79(9) 7_576 .
C8 Ru1 N1 99.9(2) . .
C7 Ru1 N1 98.92(19) . .
O1 Ru1 N1 87.65(15) 7_576 .
O1 Ru1 N1 74.38(15) . .
C8 Ru1 Ru1 88.19(16) . 2_665
C7 Ru1 Ru1 91.78(15) . 2_665
O1 Ru1 Ru1 80.57(9) 7_576 2_665
O1 Ru1 Ru1 97.82(8) . 2_665
N1 Ru1 Ru1 166.68(12) . 2_665
N1 C1 C2 121.8(6) . .
N1 C1 C6 116.9(4) . .
C2 C1 C6 121.2(6) . .
C3 C2 C1 118.3(7) . .
C3 C2 H2 120.9 . .
C1 C2 H2 120.9 . .
C4 C3 C2 119.2(7) . .
C4 C3 H3 120.4 . .
C2 C3 H3 120.4 . .
C5 C4 C3 119.9(7) . .
C5 C4 H4 120.1 . .
C3 C4 H4 120.1 . .
N1 C5 C4 122.0(7) . .
N1 C5 H5 119.0 . .
C4 C5 H5 119.0 . .
O2 C6 O1 124.1(5) . .
O2 C6 C1 121.1(5) . .
O1 C6 C1 114.7(4) . .
O3 C7 Ru1 177.9(5) . .
O4 C8 Ru1 175.2(5) . .
C6 O1 Ru1 121.0(3) . 8_756
C6 O1 Ru1 118.0(3) . .
Ru1 O1 Ru1 119.32(14) 8_756 .

loop_
_geom_bond_atom_site_label_1
_geom_bond_atom_site_label_2
_geom_bond_distance
_geom_bond_site_symmetry_2
N1 C1 1.325(7) .
N1 C5 1.346(7) .
N1 Ru1 2.192(4) .
Ru1 C8 1.828(5) .
Ru1 C7 1.833(5) .
Ru1 O1 2.132(3) 7_576
Ru1 O1 2.179(3) .
Ru1 Ru1 2.7578(7) 2_665
C1 C2 1.389(8) .
C1 C6 1.498(8) .
C2 C3 1.381(12) .
C2 H2 0.9300 .
C3 C4 1.355(11) .
C3 H3 0.9300 .
C4 C5 1.354(10) .
C4 H4 0.9300 .
C5 H5 0.9300 .
C6 O2 1.206(6) .
C6 O1 1.307(6) .
C7 O3 1.145(6) .
C8 O4 1.137(6) .
O1 Ru1 2.132(3) 8_756
